data_4089539
loop_
_publ_author_name
'Campos, Jesus'
'Peloso, Riccardo'
'Brookhart, Maurice'
'Carmona, Ernesto'

_publ_contact_author
;
        Jesus Campos
        Instituto de Investigaciones Qu\'imicas
        CSIC-Universidad de Sevilla
        Am\'erico Vespucio, 49
        Isla de la Cartuja 
        41092 SEVILLA
        Spain
;
_publ_section_title
;
 A Cationic Terminal Methylene Complex of Ir(I) Supported by a Pincer
 Ligand
;
_journal_issue 11
_journal_name_full Organometallics
_journal_page_first 3423
_journal_paper_doi 10.1021/om400383s
_journal_volume 32
_journal_year 2013
_chemical_formula_moiety 'C24 B F20, C26 H47 Ir N O4 P2'
_chemical_formula_sum 'C50 H47 B F20 Ir N O4 P2'
_chemical_formula_weight 1370.86
_space_group_IT_number 2
_space_group_name_Hall '-P 1'
_space_group_name_H-M_alt 'P -1'
_symmetry_cell_setting triclinic
_symmetry_space_group_name_H-M 'P -1'
_atom_sites_solution_hydrogens geom
_atom_sites_solution_primary direct
_atom_sites_solution_secondary difmap
_audit_creation_method SHELXL-97
_cell_angle_alpha 87.316(2)
_cell_angle_beta 87.890(2)
_cell_angle_gamma 72.991(2)
_cell_formula_units_Z 2
_cell_length_a 10.3532(4)
_cell_length_b 14.0015(5)
_cell_length_c 18.7524(7)
_cell_measurement_reflns_used 9866
_cell_measurement_temperature 173(2)
_cell_measurement_theta_max 29.86
_cell_measurement_theta_min 2.48
_cell_volume 2595.84(17)
_computing_cell_refinement 'Bruker SAINT'
_computing_data_collection 'Bruker APEX2'
_computing_data_reduction 'Bruker SAINT'
_computing_molecular_graphics 'Bruker SHELXTL'
_computing_publication_material 'Bruker SHELXTL'
_computing_structure_refinement 'SHELXL-97 (Sheldrick, 2008)'
_computing_structure_solution 'SHELXS-97 (Sheldrick, 2008)'
_diffrn_ambient_temperature 173(2)
_diffrn_measured_fraction_theta_full 0.997
_diffrn_measured_fraction_theta_max 0.997
_diffrn_measurement_device_type
;
 'Bruker-Nonius X8kappa APEX II CCD area detector'
;
_diffrn_measurement_method 'phi and omega scans with narrow frames'
_diffrn_radiation_monochromator graphite
_diffrn_radiation_source 'fine-focus sealed tube'
_diffrn_radiation_type MoK\a
_diffrn_radiation_wavelength 0.71073
_diffrn_reflns_av_R_equivalents 0.0315
_diffrn_reflns_av_sigmaI/netI 0.0347
_diffrn_reflns_limit_h_max 13
_diffrn_reflns_limit_h_min -12
_diffrn_reflns_limit_k_max 18
_diffrn_reflns_limit_k_min -18
_diffrn_reflns_limit_l_max 24
_diffrn_reflns_limit_l_min -24
_diffrn_reflns_number 35978
_diffrn_reflns_theta_full 27.50
_diffrn_reflns_theta_max 27.50
_diffrn_reflns_theta_min 1.09
_exptl_absorpt_coefficient_mu 2.751
_exptl_absorpt_correction_T_max 0.6395
_exptl_absorpt_correction_T_min 0.2511
_exptl_absorpt_correction_type multi-scan
_exptl_absorpt_process_details
; 
 SADABS, Bruker (2006). APEX 2. Version 2.1. Bruker Analytical
 X-ray Solutions, Madison, Wisconsin, USA. 
;
_exptl_crystal_colour red
_exptl_crystal_density_diffrn 1.754
_exptl_crystal_density_method 'not measured'
_exptl_crystal_description plate
_exptl_crystal_F_000 1356
_exptl_crystal_size_max 0.35
_exptl_crystal_size_mid 0.22
_exptl_crystal_size_min 0.09
_refine_diff_density_max 2.422
_refine_diff_density_min -1.095
_refine_diff_density_rms 0.094
_refine_ls_extinction_method none
_refine_ls_goodness_of_fit_ref 1.061
_refine_ls_hydrogen_treatment constr
_refine_ls_matrix_type full
_refine_ls_number_parameters 772
_refine_ls_number_reflns 11904
_refine_ls_number_restraints 101
_refine_ls_restrained_S_all 1.059
_refine_ls_R_factor_all 0.0356
_refine_ls_R_factor_gt 0.0281
_refine_ls_shift/su_max 0.001
_refine_ls_shift/su_mean 0.000
_refine_ls_structure_factor_coef Fsqd
_refine_ls_weighting_details 'calc w=1/[\s^2^(Fo^2^)+(0.0303P)^2^+3.6506P] where P=(Fo^2^+2Fc^2^)/3'
_refine_ls_weighting_scheme calc
_refine_ls_wR_factor_gt 0.0669
_refine_ls_wR_factor_ref 0.0728
_reflns_number_gt 10593
_reflns_number_total 11904
_reflns_threshold_expression >2sigma(I)
_cod_data_source_file om400383s_si_002.cif
_cod_data_source_block jcm0511a
_cod_depositor_comments
;
The following automatic conversions were performed:

data item '_symmetry_cell_setting' value 'Triclinic' was changed to
'triclinic' in accordance with the
/home/saulius/struct/COD-crude-data/automatic-downloads/DataCite-retrospective/ACS/depositions/lib/dictionaries/cif_core.dic
dictionary named 'cif_core.dic' version 2.4.2 last updated on
2011-04-26.

Automatic conversion script
Id: cif_fix_values 6909 2019-04-08 15:41:33Z antanas 
;
_cod_original_sg_symbol_H-M 'P-1   '
_cod_database_code 4089539

loop_
_symmetry_equiv_pos_as_xyz
'x, y, z'
'-x, -y, -z'

loop_
_atom_site_label
_atom_site_type_symbol
_atom_site_fract_x
_atom_site_fract_y
_atom_site_fract_z
_atom_site_U_iso_or_equiv
_atom_site_adp_type
_atom_site_occupancy
_atom_site_symmetry_multiplicity
_atom_site_calc_flag
_atom_site_refinement_flags
_atom_site_disorder_assembly
_atom_site_disorder_group
Ir1 Ir 0.386464(12) 0.283687(8) 0.262016(6) 0.02370(4) Uani 1 1 d D . .
N1 N 0.3976(3) 0.42651(18) 0.24623(13) 0.0238(5) Uani 1 1 d . A .
O1 O 0.4310(2) 0.43390(17) 0.36589(11) 0.0313(5) Uani 1 1 d . . .
O2 O 0.3703(3) 0.41724(16) 0.12578(12) 0.0385(6) Uani 1 1 d . . .
P1 P 0.38910(8) 0.32641(6) 0.37913(4) 0.02510(16) Uani 1 1 d . A .
P2 P 0.36519(8) 0.29954(6) 0.14013(4) 0.02625(16) Uani 1 1 d . A .
C1 C 0.4186(3) 0.4793(2) 0.30098(15) 0.0254(6) Uani 1 1 d . A .
C2 C 0.4293(4) 0.5747(2) 0.29209(18) 0.0337(7) Uani 1 1 d . . .
H2 H 0.4442 0.6100 0.3315 0.040 Uiso 1 1 calc R A .
C3 C 0.4174(4) 0.6174(2) 0.2237(2) 0.0385(8) Uani 1 1 d . A .
H3 H 0.4236 0.6835 0.2160 0.046 Uiso 1 1 calc R . .
C4 C 0.3968(4) 0.5658(2) 0.16687(18) 0.0367(8) Uani 1 1 d . . .
H4 H 0.3887 0.5951 0.1199 0.044 Uiso 1 1 calc R A .
C5 C 0.3881(3) 0.4706(2) 0.17999(16) 0.0288(6) Uani 1 1 d . A .
C6 C 0.2198(3) 0.3788(3) 0.42304(17) 0.0329(7) Uani 1 1 d . . .
C7 C 0.1179(4) 0.4107(4) 0.3622(2) 0.0589(12) Uani 1 1 d . A .
H7A H 0.1222 0.3527 0.3339 0.088 Uiso 1 1 calc R . .
H7B H 0.1404 0.4624 0.3314 0.088 Uiso 1 1 calc R . .
H7C H 0.0265 0.4372 0.3825 0.088 Uiso 1 1 calc R . .
C8 C 0.1795(4) 0.3015(3) 0.4719(2) 0.0453(9) Uani 1 1 d . A .
H8A H 0.2362 0.2870 0.5141 0.068 Uiso 1 1 calc R . .
H8B H 0.1921 0.2400 0.4461 0.068 Uiso 1 1 calc R . .
H8C H 0.0845 0.3278 0.4868 0.068 Uiso 1 1 calc R . .
C9 C 0.2110(4) 0.4713(3) 0.4653(2) 0.0464(9) Uani 1 1 d . A .
H9A H 0.1184 0.4991 0.4838 0.070 Uiso 1 1 calc R . .
H9B H 0.2358 0.5215 0.4339 0.070 Uiso 1 1 calc R . .
H9C H 0.2731 0.4527 0.5052 0.070 Uiso 1 1 calc R . .
C10 C 0.5238(3) 0.2641(3) 0.44344(17) 0.0341(7) Uani 1 1 d . . .
C11 C 0.5272(5) 0.3303(3) 0.5056(2) 0.0486(10) Uani 1 1 d . A .
H11A H 0.4432 0.3416 0.5342 0.073 Uiso 1 1 calc R . .
H11B H 0.5363 0.3946 0.4869 0.073 Uiso 1 1 calc R . .
H11C H 0.6042 0.2972 0.5357 0.073 Uiso 1 1 calc R . .
C12 C 0.6558(4) 0.2439(4) 0.4002(2) 0.0518(10) Uani 1 1 d . A .
H12A H 0.7308 0.2063 0.4301 0.078 Uiso 1 1 calc R . .
H12B H 0.6704 0.3076 0.3838 0.078 Uiso 1 1 calc R . .
H12C H 0.6512 0.2050 0.3588 0.078 Uiso 1 1 calc R . .
C13 C 0.5063(4) 0.1647(3) 0.4736(2) 0.0456(9) Uani 1 1 d . A .
H13A H 0.5861 0.1286 0.5008 0.068 Uiso 1 1 calc R . .
H13B H 0.4960 0.1242 0.4341 0.068 Uiso 1 1 calc R . .
H13C H 0.4258 0.1779 0.5050 0.068 Uiso 1 1 calc R . .
C14 C 0.1952(4) 0.3145(3) 0.10223(19) 0.0426(9) Uani 1 1 d . . .
C15 C 0.0921(4) 0.3502(4) 0.1628(2) 0.0533(11) Uani 1 1 d . A .
H15A H 0.0007 0.3625 0.1449 0.080 Uiso 1 1 calc R . .
H15B H 0.1020 0.4122 0.1808 0.080 Uiso 1 1 calc R . .
H15C H 0.1075 0.2989 0.2015 0.080 Uiso 1 1 calc R . .
C16 C 0.1846(5) 0.2172(4) 0.0743(3) 0.0730(16) Uani 1 1 d . A .
H16A H 0.2047 0.1653 0.1127 0.110 Uiso 1 1 calc R . .
H16B H 0.2493 0.1966 0.0345 0.110 Uiso 1 1 calc R . .
H16C H 0.0928 0.2267 0.0578 0.110 Uiso 1 1 calc R . .
C17 C 0.1613(5) 0.3968(4) 0.0420(2) 0.0684(15) Uani 1 1 d . A .
H17A H 0.2318 0.3809 0.0044 0.103 Uiso 1 1 calc R . .
H17B H 0.1567 0.4614 0.0615 0.103 Uiso 1 1 calc R . .
H17C H 0.0740 0.4000 0.0219 0.103 Uiso 1 1 calc R . .
C18 C 0.5096(3) 0.2359(2) 0.08060(16) 0.0287(6) Uani 1 1 d . . .
C19 C 0.5253(4) 0.1240(2) 0.08036(19) 0.0382(8) Uani 1 1 d . A .
H19A H 0.6097 0.0899 0.0552 0.057 Uiso 1 1 calc R . .
H19B H 0.4488 0.1131 0.0561 0.057 Uiso 1 1 calc R . .
H19C H 0.5274 0.0971 0.1296 0.057 Uiso 1 1 calc R . .
C20 C 0.4985(4) 0.2796(3) 0.00395(17) 0.0387(8) Uani 1 1 d . A .
H20A H 0.5825 0.2491 -0.0228 0.058 Uiso 1 1 calc R . .
H20B H 0.4831 0.3520 0.0045 0.058 Uiso 1 1 calc R . .
H20C H 0.4228 0.2656 -0.0190 0.058 Uiso 1 1 calc R . .
C21 C 0.6351(4) 0.2517(3) 0.1138(2) 0.0446(9) Uani 1 1 d . A .
H21A H 0.6423 0.2253 0.1633 0.067 Uiso 1 1 calc R . .
H21B H 0.6269 0.3233 0.1129 0.067 Uiso 1 1 calc R . .
H21C H 0.7160 0.2166 0.0863 0.067 Uiso 1 1 calc R . .
C22A C 0.4871(5) 0.1279(3) 0.2787(7) 0.0415(13) Uani 0.841(4) 1 d PD A 1
H22A H 0.5577 0.0971 0.2428 0.050 Uiso 0.841(4) 1 calc PR A 1
H22B H 0.5126 0.1050 0.3284 0.050 Uiso 0.841(4) 1 calc PR A 1
C23A C 0.3542(5) 0.1374(3) 0.2612(2) 0.0404(10) Uani 0.841(4) 1 d PDU A 1
H23A H 0.3429 0.1143 0.2128 0.048 Uiso 0.841(4) 1 calc PR A 1
C24A C 0.2564(6) 0.1224(3) 0.3160(2) 0.0471(12) Uani 0.841(4) 1 d PDU A 1
O4A O 0.2784(5) 0.1023(3) 0.37855(18) 0.0642(12) Uani 0.841(4) 1 d PDU A 1
O3A O 0.1366(5) 0.1312(4) 0.2875(2) 0.0633(12) Uani 0.841(4) 1 d PD A 1
C25A C 0.0307(8) 0.1135(6) 0.3347(4) 0.084(2) Uani 0.841(4) 1 d PDU A 1
H25A H -0.0096 0.1724 0.3640 0.101 Uiso 0.841(4) 1 calc PR A 1
H25B H 0.0681 0.0548 0.3671 0.101 Uiso 0.841(4) 1 calc PR A 1
C26A C -0.0737(7) 0.0953(6) 0.2888(4) 0.077(2) Uani 0.841(4) 1 d PD A 1
H26A H -0.1039 0.1512 0.2540 0.116 Uiso 0.841(4) 1 calc PR A 1
H26B H -0.1509 0.0894 0.3187 0.116 Uiso 0.841(4) 1 calc PR A 1
H26C H -0.0350 0.0332 0.2636 0.116 Uiso 0.841(4) 1 calc PR A 1
C22B C 0.469(2) 0.1306(9) 0.273(4) 0.0415(13) Uani 0.159(4) 1 d PD A 2
H22C H 0.4805 0.0925 0.2290 0.050 Uiso 0.159(4) 1 calc PR A 2
H22D H 0.5441 0.1059 0.3065 0.050 Uiso 0.159(4) 1 calc PR A 2
C23B C 0.3385(19) 0.1603(16) 0.3035(11) 0.0404(10) Uani 0.159(4) 1 d PDU A 2
H23B H 0.3340 0.1548 0.3568 0.048 Uiso 0.159(4) 1 calc PR A 2
C24B C 0.225(2) 0.142(2) 0.2674(11) 0.057(4) Uani 0.159(4) 1 d PDU A 2
O4B O 0.235(2) 0.1086(13) 0.2073(10) 0.071(6) Uani 0.159(4) 1 d PDU A 2
O3B O 0.1104(19) 0.175(2) 0.3077(14) 0.074(5) Uani 0.159(4) 1 d PDU A 2
C25B C -0.014(2) 0.161(2) 0.2817(18) 0.079(6) Uani 0.159(4) 1 d PDU A 2
H25C H -0.0075 0.1540 0.2293 0.095 Uiso 0.159(4) 1 calc PR A 2
H25D H -0.0922 0.2181 0.2934 0.095 Uiso 0.159(4) 1 calc PR A 2
C26B C -0.028(4) 0.067(3) 0.318(3) 0.077(2) Uani 0.159(4) 1 d PD A 2
H26D H 0.0028 0.0115 0.2857 0.116 Uiso 0.159(4) 1 calc PR A 2
H26E H -0.1235 0.0761 0.3314 0.116 Uiso 0.159(4) 1 calc PR A 2
H26F H 0.0259 0.0519 0.3612 0.116 Uiso 0.159(4) 1 calc PR A 2
B1 B 0.7883(4) 0.7694(3) 0.24104(18) 0.0254(7) Uani 1 1 d . . .
C27 C 0.8554(3) 0.7978(2) 0.31259(16) 0.0259(6) Uani 1 1 d . . .
C28 C 0.8012(3) 0.8784(2) 0.35590(17) 0.0305(7) Uani 1 1 d . . .
C29 C 0.8682(4) 0.9022(2) 0.41185(19) 0.0373(8) Uani 1 1 d . . .
C30 C 0.9958(4) 0.8450(3) 0.42699(19) 0.0388(8) Uani 1 1 d . . .
C31 C 1.0561(3) 0.7648(2) 0.38573(18) 0.0325(7) Uani 1 1 d . . .
C32 C 0.9861(3) 0.7439(2) 0.33068(17) 0.0280(6) Uani 1 1 d . . .
C33 C 0.6255(3) 0.8268(2) 0.23163(16) 0.0257(6) Uani 1 1 d . . .
C34 C 0.5349(3) 0.8227(2) 0.28751(17) 0.0303(7) Uani 1 1 d . . .
C35 C 0.3969(4) 0.8581(3) 0.28289(19) 0.0357(7) Uani 1 1 d . . .
C36 C 0.3405(4) 0.8983(3) 0.2192(2) 0.0398(8) Uani 1 1 d . . .
C37 C 0.4248(3) 0.9038(2) 0.16173(19) 0.0331(7) Uani 1 1 d . . .
C38 C 0.5635(3) 0.8692(2) 0.16884(17) 0.0291(6) Uani 1 1 d . . .
C39 C 0.7889(3) 0.6513(2) 0.24312(16) 0.0255(6) Uani 1 1 d . . .
C40 C 0.8003(3) 0.5870(2) 0.30268(16) 0.0267(6) Uani 1 1 d . . .
C41 C 0.7855(3) 0.4924(2) 0.30187(17) 0.0302(7) Uani 1 1 d . . .
C42 C 0.7603(4) 0.4558(2) 0.23889(19) 0.0336(7) Uani 1 1 d . . .
C43 C 0.7482(3) 0.5155(3) 0.17787(17) 0.0328(7) Uani 1 1 d . . .
C44 C 0.7592(3) 0.6105(2) 0.18165(16) 0.0302(7) Uani 1 1 d . . .
C45 C 0.8851(3) 0.7987(3) 0.17659(16) 0.0298(7) Uani 1 1 d . . .
C46 C 0.8765(3) 0.8985(3) 0.16332(17) 0.0336(7) Uani 1 1 d . . .
C47 C 0.9589(4) 0.9334(3) 0.1161(2) 0.0436(9) Uani 1 1 d . . .
C48 C 1.0566(4) 0.8660(4) 0.0780(2) 0.0484(10) Uani 1 1 d . . .
C49 C 1.0699(4) 0.7662(3) 0.08833(19) 0.0452(9) Uani 1 1 d . . .
C50 C 0.9861(4) 0.7338(3) 0.13698(18) 0.0379(8) Uani 1 1 d . . .
F1 F 0.6767(2) 0.94135(14) 0.34445(11) 0.0394(5) Uani 1 1 d . . .
F2 F 0.8081(3) 0.98127(17) 0.45123(13) 0.0592(7) Uani 1 1 d . . .
F3 F 1.0626(3) 0.86626(19) 0.48120(13) 0.0607(7) Uani 1 1 d . . .
F4 F 1.1819(2) 0.70717(16) 0.39992(13) 0.0465(5) Uani 1 1 d . . .
F5 F 1.0523(2) 0.66434(14) 0.29190(11) 0.0376(4) Uani 1 1 d . . .
F6 F 0.5830(2) 0.77735(15) 0.35030(10) 0.0388(5) Uani 1 1 d . . .
F7 F 0.3165(2) 0.85049(18) 0.33952(13) 0.0532(6) Uani 1 1 d . . .
F8 F 0.2064(2) 0.92941(19) 0.21244(15) 0.0587(6) Uani 1 1 d . . .
F9 F 0.3711(2) 0.94283(16) 0.09878(12) 0.0486(6) Uani 1 1 d . . .
F10 F 0.6357(2) 0.87771(15) 0.10890(10) 0.0351(4) Uani 1 1 d . . .
F11 F 0.8246(2) 0.61578(14) 0.36725(9) 0.0333(4) Uani 1 1 d . . .
F12 F 0.7937(2) 0.43615(16) 0.36244(11) 0.0443(5) Uani 1 1 d . . .
F13 F 0.7460(3) 0.36376(16) 0.23728(12) 0.0497(6) Uani 1 1 d . . .
F14 F 0.7215(2) 0.48206(17) 0.11546(11) 0.0466(5) Uani 1 1 d . . .
F15 F 0.7386(2) 0.66745(15) 0.12051(10) 0.0386(5) Uani 1 1 d . . .
F16 F 0.7820(2) 0.96882(14) 0.19939(11) 0.0390(5) Uani 1 1 d . . .
F17 F 0.9451(3) 1.03135(19) 0.10819(13) 0.0594(7) Uani 1 1 d . . .
F18 F 1.1391(3) 0.8971(2) 0.03187(13) 0.0683(8) Uani 1 1 d . . .
F19 F 1.1653(2) 0.6985(2) 0.05040(13) 0.0623(7) Uani 1 1 d . . .
F20 F 1.0117(2) 0.63403(16) 0.14444(12) 0.0464(5) Uani 1 1 d . . .

loop_
_atom_site_aniso_label
_atom_site_aniso_U_11
_atom_site_aniso_U_22
_atom_site_aniso_U_33
_atom_site_aniso_U_23
_atom_site_aniso_U_13
_atom_site_aniso_U_12
Ir1 0.02970(7) 0.02289(6) 0.01722(6) 0.00023(4) -0.00030(4) -0.00584(4)
N1 0.0284(14) 0.0222(12) 0.0179(12) -0.0005(9) 0.0012(9) -0.0035(9)
O1 0.0406(14) 0.0390(12) 0.0181(11) -0.0025(9) -0.0023(9) -0.0171(10)
O2 0.0704(18) 0.0256(11) 0.0169(11) 0.0005(9) -0.0063(10) -0.0094(11)
P1 0.0259(4) 0.0315(4) 0.0160(4) 0.0001(3) -0.0002(3) -0.0056(3)
P2 0.0349(5) 0.0248(4) 0.0172(4) -0.0035(3) -0.0014(3) -0.0055(3)
C1 0.0256(16) 0.0289(15) 0.0211(15) -0.0040(12) 0.0006(11) -0.0069(11)
C2 0.040(2) 0.0282(16) 0.0336(18) -0.0081(13) 0.0020(13) -0.0105(13)
C3 0.051(2) 0.0218(15) 0.041(2) -0.0013(14) 0.0013(15) -0.0089(14)
C4 0.052(2) 0.0267(16) 0.0280(17) 0.0051(13) 0.0002(14) -0.0068(14)
C5 0.0386(19) 0.0231(14) 0.0207(15) -0.0020(11) 0.0013(12) -0.0027(12)
C6 0.0304(18) 0.0405(18) 0.0248(16) -0.0020(13) 0.0047(12) -0.0061(13)
C7 0.028(2) 0.091(3) 0.040(2) -0.003(2) 0.0016(15) 0.010(2)
C8 0.048(2) 0.048(2) 0.043(2) -0.0098(17) 0.0185(17) -0.0201(17)
C9 0.051(3) 0.037(2) 0.046(2) -0.0076(17) 0.0147(17) -0.0059(16)
C10 0.0331(19) 0.0415(19) 0.0238(16) 0.0019(13) -0.0087(12) -0.0043(14)
C11 0.060(3) 0.054(2) 0.031(2) 0.0043(17) -0.0212(17) -0.0144(19)
C12 0.031(2) 0.072(3) 0.046(2) 0.010(2) -0.0057(16) -0.0068(18)
C13 0.054(3) 0.044(2) 0.033(2) 0.0059(16) -0.0061(16) -0.0046(17)
C14 0.036(2) 0.060(2) 0.0258(18) -0.0116(16) -0.0048(13) -0.0021(16)
C15 0.036(2) 0.079(3) 0.037(2) -0.011(2) 0.0002(16) -0.0036(19)
C16 0.048(3) 0.090(4) 0.084(4) -0.045(3) -0.014(2) -0.018(2)
C17 0.055(3) 0.094(4) 0.032(2) 0.003(2) -0.0078(18) 0.018(2)
C18 0.0337(18) 0.0320(16) 0.0199(15) -0.0053(12) 0.0028(11) -0.0085(13)
C19 0.048(2) 0.0305(17) 0.0332(19) -0.0061(14) 0.0054(15) -0.0065(14)
C20 0.048(2) 0.044(2) 0.0216(16) -0.0045(14) 0.0052(13) -0.0087(16)
C21 0.036(2) 0.064(3) 0.036(2) -0.0140(18) 0.0021(15) -0.0159(17)
C22A 0.062(3) 0.0238(16) 0.031(3) 0.0011(14) 0.001(3) -0.0008(16)
C23A 0.063(3) 0.030(2) 0.032(2) -0.0070(17) 0.0108(19) -0.0206(19)
C24A 0.081(4) 0.043(2) 0.031(2) -0.0110(19) 0.008(2) -0.038(2)
O4A 0.100(3) 0.071(3) 0.0343(19) -0.0019(17) 0.0123(18) -0.048(2)
O3A 0.075(3) 0.091(3) 0.044(2) -0.011(2) 0.0112(19) -0.056(3)
C25A 0.097(5) 0.117(6) 0.064(4) -0.019(4) 0.032(4) -0.073(5)
C26A 0.060(5) 0.090(5) 0.094(7) -0.041(4) 0.029(4) -0.039(4)
C22B 0.062(3) 0.0238(16) 0.031(3) 0.0011(14) 0.001(3) -0.0008(16)
C23B 0.063(3) 0.030(2) 0.032(2) -0.0070(17) 0.0108(19) -0.0206(19)
C24B 0.083(8) 0.043(8) 0.049(8) -0.005(8) 0.002(8) -0.027(8)
O4B 0.120(17) 0.031(9) 0.058(11) -0.005(8) -0.028(10) -0.011(10)
O3B 0.086(9) 0.077(10) 0.071(10) -0.009(8) 0.010(8) -0.043(8)
C25B 0.093(11) 0.083(13) 0.081(13) 0.009(12) 0.005(11) -0.060(11)
C26B 0.060(5) 0.090(5) 0.094(7) -0.041(4) 0.029(4) -0.039(4)
B1 0.0276(19) 0.0285(17) 0.0179(16) -0.0007(13) -0.0029(12) -0.0044(13)
C27 0.0309(17) 0.0264(15) 0.0205(14) 0.0028(11) -0.0049(11) -0.0088(12)
C28 0.0363(19) 0.0249(15) 0.0275(16) 0.0019(12) -0.0087(12) -0.0039(12)
C29 0.052(2) 0.0279(16) 0.0319(18) -0.0072(14) -0.0109(15) -0.0097(14)
C30 0.053(2) 0.0342(18) 0.0347(19) 0.0022(14) -0.0195(15) -0.0193(16)
C31 0.0308(18) 0.0321(16) 0.0365(18) 0.0099(14) -0.0132(13) -0.0123(13)
C32 0.0320(18) 0.0266(15) 0.0267(16) -0.0009(12) -0.0035(12) -0.0102(12)
C33 0.0254(16) 0.0260(14) 0.0252(15) -0.0039(12) -0.0027(11) -0.0058(11)
C34 0.0352(19) 0.0272(15) 0.0274(16) -0.0035(12) -0.0018(12) -0.0068(12)
C35 0.0305(19) 0.0345(17) 0.042(2) -0.0117(15) 0.0064(14) -0.0087(13)
C36 0.0284(19) 0.0305(17) 0.058(2) -0.0111(16) -0.0102(15) -0.0016(13)
C37 0.0350(19) 0.0248(15) 0.0387(19) -0.0021(13) -0.0164(14) -0.0056(12)
C38 0.0327(18) 0.0275(15) 0.0270(16) -0.0041(12) -0.0049(12) -0.0078(12)
C39 0.0237(16) 0.0282(15) 0.0220(15) -0.0040(12) -0.0034(11) -0.0026(11)
C40 0.0258(17) 0.0318(16) 0.0228(15) -0.0045(12) -0.0034(11) -0.0079(12)
C41 0.0282(18) 0.0324(16) 0.0300(17) 0.0009(13) -0.0030(12) -0.0088(12)
C42 0.0340(19) 0.0306(16) 0.0376(19) -0.0081(14) -0.0021(13) -0.0106(13)
C43 0.0312(18) 0.0406(18) 0.0277(17) -0.0135(14) -0.0017(12) -0.0102(14)
C44 0.0339(18) 0.0344(17) 0.0197(15) -0.0031(12) -0.0023(12) -0.0050(13)
C45 0.0276(17) 0.0403(18) 0.0203(15) 0.0014(13) -0.0031(11) -0.0081(13)
C46 0.0313(19) 0.0446(19) 0.0254(16) 0.0041(14) -0.0062(12) -0.0121(14)
C47 0.045(2) 0.057(2) 0.034(2) 0.0145(17) -0.0118(15) -0.0255(18)
C48 0.038(2) 0.083(3) 0.0279(19) 0.0155(19) -0.0042(14) -0.026(2)
C49 0.032(2) 0.072(3) 0.0270(18) -0.0035(17) 0.0023(13) -0.0092(18)
C50 0.034(2) 0.053(2) 0.0255(17) 0.0003(15) -0.0027(13) -0.0108(15)
F1 0.0406(12) 0.0322(10) 0.0375(11) -0.0079(8) -0.0109(8) 0.0040(8)
F2 0.0754(18) 0.0448(13) 0.0524(15) -0.0256(11) -0.0203(12) -0.0039(11)
F3 0.0733(18) 0.0601(15) 0.0537(15) -0.0110(12) -0.0376(13) -0.0215(13)
F4 0.0382(13) 0.0416(12) 0.0592(14) 0.0067(10) -0.0245(10) -0.0093(9)
F5 0.0311(11) 0.0364(10) 0.0419(12) -0.0083(9) -0.0046(8) -0.0027(8)
F6 0.0418(12) 0.0456(12) 0.0260(10) 0.0040(8) 0.0036(8) -0.0096(9)
F7 0.0376(13) 0.0605(15) 0.0608(15) -0.0070(12) 0.0171(10) -0.0146(10)
F8 0.0256(13) 0.0635(15) 0.0824(18) -0.0144(13) -0.0100(11) -0.0030(10)
F9 0.0481(14) 0.0471(12) 0.0480(13) 0.0035(10) -0.0273(10) -0.0077(10)
F10 0.0383(12) 0.0427(11) 0.0223(9) 0.0040(8) -0.0080(7) -0.0086(8)
F11 0.0479(12) 0.0343(10) 0.0191(9) -0.0002(7) -0.0075(7) -0.0134(8)
F12 0.0610(15) 0.0406(11) 0.0360(12) 0.0111(9) -0.0101(9) -0.0233(10)
F13 0.0691(16) 0.0382(12) 0.0505(14) -0.0069(10) -0.0063(11) -0.0279(11)
F14 0.0623(15) 0.0505(13) 0.0328(11) -0.0172(10) -0.0058(9) -0.0224(11)
F15 0.0549(13) 0.0412(11) 0.0187(9) -0.0027(8) -0.0089(8) -0.0112(9)
F16 0.0434(12) 0.0336(10) 0.0397(12) 0.0029(9) -0.0053(9) -0.0108(8)
F17 0.0718(18) 0.0620(16) 0.0537(15) 0.0249(12) -0.0108(12) -0.0370(13)
F18 0.0525(16) 0.117(2) 0.0426(14) 0.0233(14) 0.0038(11) -0.0406(16)
F19 0.0405(14) 0.097(2) 0.0409(13) -0.0061(13) 0.0142(10) -0.0084(13)
F20 0.0439(13) 0.0465(12) 0.0422(12) -0.0094(10) 0.0094(9) -0.0026(9)

loop_
_atom_type_symbol
_atom_type_description
_atom_type_scat_dispersion_real
_atom_type_scat_dispersion_imag
_atom_type_scat_source
C C 0.0033 0.0016 'International Tables Vol C Tables 4.2.6.8 and 6.1.1.4'
H H 0.0000 0.0000 'International Tables Vol C Tables 4.2.6.8 and 6.1.1.4'
N N 0.0061 0.0033 'International Tables Vol C Tables 4.2.6.8 and 6.1.1.4'
O O 0.0106 0.0060 'International Tables Vol C Tables 4.2.6.8 and 6.1.1.4'
B B 0.0013 0.0007 'International Tables Vol C Tables 4.2.6.8 and 6.1.1.4'
F F 0.0171 0.0103 'International Tables Vol C Tables 4.2.6.8 and 6.1.1.4'
P P 0.1023 0.0942 'International Tables Vol C Tables 4.2.6.8 and 6.1.1.4'
Ir Ir -1.4442 7.9887 'International Tables Vol C Tables 4.2.6.8 and 6.1.1.4'

loop_
_geom_angle_atom_site_label_1
_geom_angle_atom_site_label_2
_geom_angle_atom_site_label_3
_geom_angle
C23B Ir1 N1 162.4(6)
C23B Ir1 C22B 39.7(6)
N1 Ir1 C22B 153.7(6)
C23B Ir1 C22A 42.9(7)
N1 Ir1 C22A 149.08(17)
C22B Ir1 C22A 5.5(15)
C23B Ir1 C23A 23.4(5)
N1 Ir1 C23A 169.65(14)
C22B Ir1 C23A 32.5(9)
C22A Ir1 C23A 37.7(2)
C23B Ir1 P2 111.8(5)
N1 Ir1 P2 80.82(7)
C22B Ir1 P2 99.6(19)
C22A Ir1 P2 102.6(3)
C23A Ir1 P2 89.86(12)
C23B Ir1 P1 85.5(5)
N1 Ir1 P1 80.33(7)
C22B Ir1 P1 100(2)
C22A Ir1 P1 96.5(3)
C23A Ir1 P1 108.42(12)
P2 Ir1 P1 160.31(3)
C1 N1 C5 117.6(3)
C1 N1 Ir1 121.4(2)
C5 N1 Ir1 121.0(2)
C1 O1 P1 119.56(19)
C5 O2 P2 120.5(2)
O1 P1 C10 97.35(14)
O1 P1 C6 98.41(14)
C10 P1 C6 113.22(15)
O1 P1 Ir1 99.42(8)
C10 P1 Ir1 124.91(11)
C6 P1 Ir1 115.54(11)
O2 P2 C18 98.75(14)
O2 P2 C14 98.14(16)
C18 P2 C14 114.07(15)
O2 P2 Ir1 100.26(8)
C18 P2 Ir1 120.10(11)
C14 P2 Ir1 118.51(12)
O1 C1 N1 116.9(3)
O1 C1 C2 120.1(3)
N1 C1 C2 122.9(3)
C1 C2 C3 117.6(3)
C1 C2 H2 121.2
C3 C2 H2 121.2
C4 C3 C2 121.0(3)
C4 C3 H3 119.5
C2 C3 H3 119.5
C5 C4 C3 117.9(3)
C5 C4 H4 121.0
C3 C4 H4 121.0
O2 C5 N1 117.4(3)
O2 C5 C4 119.7(3)
N1 C5 C4 122.9(3)
C8 C6 C9 109.2(3)
C8 C6 C7 108.6(3)
C9 C6 C7 107.8(3)
C8 C6 P1 112.2(2)
C9 C6 P1 112.7(3)
C7 C6 P1 106.1(2)
C6 C7 H7A 109.5
C6 C7 H7B 109.5
H7A C7 H7B 109.5
C6 C7 H7C 109.5
H7A C7 H7C 109.5
H7B C7 H7C 109.5
C6 C8 H8A 109.5
C6 C8 H8B 109.5
H8A C8 H8B 109.5
C6 C8 H8C 109.5
H8A C8 H8C 109.5
H8B C8 H8C 109.5
C6 C9 H9A 109.5
C6 C9 H9B 109.5
H9A C9 H9B 109.5
C6 C9 H9C 109.5
H9A C9 H9C 109.5
H9B C9 H9C 109.5
C12 C10 C11 109.6(3)
C12 C10 C13 109.4(3)
C11 C10 C13 108.9(3)
C12 C10 P1 105.2(2)
C11 C10 P1 112.3(2)
C13 C10 P1 111.4(3)
C10 C11 H11A 109.5
C10 C11 H11B 109.5
H11A C11 H11B 109.5
C10 C11 H11C 109.5
H11A C11 H11C 109.5
H11B C11 H11C 109.5
C10 C12 H12A 109.5
C10 C12 H12B 109.5
H12A C12 H12B 109.5
C10 C12 H12C 109.5
H12A C12 H12C 109.5
H12B C12 H12C 109.5
C10 C13 H13A 109.5
C10 C13 H13B 109.5
H13A C13 H13B 109.5
C10 C13 H13C 109.5
H13A C13 H13C 109.5
H13B C13 H13C 109.5
C16 C14 C15 110.7(4)
C16 C14 C17 109.5(4)
C15 C14 C17 106.7(3)
C16 C14 P2 111.7(3)
C15 C14 P2 106.3(2)
C17 C14 P2 111.9(3)
C14 C15 H15A 109.5
C14 C15 H15B 109.5
H15A C15 H15B 109.5
C14 C15 H15C 109.5
H15A C15 H15C 109.5
H15B C15 H15C 109.5
C14 C16 H16A 109.5
C14 C16 H16B 109.5
H16A C16 H16B 109.5
C14 C16 H16C 109.5
H16A C16 H16C 109.5
H16B C16 H16C 109.5
C14 C17 H17A 109.5
C14 C17 H17B 109.5
H17A C17 H17B 109.5
C14 C17 H17C 109.5
H17A C17 H17C 109.5
H17B C17 H17C 109.5
C19 C18 C20 109.8(3)
C19 C18 C21 109.0(3)
C20 C18 C21 108.7(3)
C19 C18 P2 110.4(2)
C20 C18 P2 113.6(2)
C21 C18 P2 105.2(2)
C18 C19 H19A 109.5
C18 C19 H19B 109.5
H19A C19 H19B 109.5
C18 C19 H19C 109.5
H19A C19 H19C 109.5
H19B C19 H19C 109.5
C18 C20 H20A 109.5
C18 C20 H20B 109.5
H20A C20 H20B 109.5
C18 C20 H20C 109.5
H20A C20 H20C 109.5
H20B C20 H20C 109.5
C18 C21 H21A 109.5
C18 C21 H21B 109.5
H21A C21 H21B 109.5
C18 C21 H21C 109.5
H21A C21 H21C 109.5
H21B C21 H21C 109.5
C23A C22A Ir1 72.4(3)
C23A C22A H22A 116.3
Ir1 C22A H22A 116.3
C23A C22A H22B 116.3
Ir1 C22A H22B 116.3
H22A C22A H22B 113.3
C22A C23A C24A 120.6(6)
C22A C23A Ir1 69.9(2)
C24A C23A Ir1 113.5(3)
C22A C23A H23A 115.0
C24A C23A H23A 115.0
Ir1 C23A H23A 115.0
O4A C24A O3A 122.8(5)
O4A C24A C23A 126.1(5)
O3A C24A C23A 111.1(4)
C24A O3A C25A 117.6(5)
O3A C25A C26A 107.4(5)
O3A C25A H25A 110.2
C26A C25A H25A 110.2
O3A C25A H25B 110.2
C26A C25A H25B 110.2
H25A C25A H25B 108.5
C23B C22B Ir1 69.4(10)
C23B C22B H22C 116.7
Ir1 C22B H22C 116.7
C23B C22B H22D 116.7
Ir1 C22B H22D 116.7
H22C C22B H22D 113.7
C22B C23B C24B 120(2)
C22B C23B Ir1 70.9(9)
C24B C23B Ir1 112.6(17)
C22B C23B H23B 115.1
C24B C23B H23B 115.1
Ir1 C23B H23B 115.1
O4B C24B O3B 127(2)
O4B C24B C23B 123.2(17)
O3B C24B C23B 109.6(14)
C24B O3B C25B 117.9(19)
O3B C25B C26B 106.7(17)
O3B C25B H25C 110.4
C26B C25B H25C 110.4
O3B C25B H25D 110.4
C26B C25B H25D 110.4
H25C C25B H25D 108.6
C25B C26B H26D 109.5
C25B C26B H26E 109.5
H26D C26B H26E 109.5
C25B C26B H26F 109.5
H26D C26B H26F 109.5
H26E C26B H26F 109.5
C27 B1 C39 112.4(2)
C27 B1 C33 115.2(2)
C39 B1 C33 100.9(2)
C27 B1 C45 101.4(2)
C39 B1 C45 113.9(3)
C33 B1 C45 113.5(2)
C32 C27 C28 112.6(3)
C32 C27 B1 119.7(3)
C28 C27 B1 127.4(3)
F1 C28 C29 115.0(3)
F1 C28 C27 120.8(3)
C29 C28 C27 124.2(3)
F2 C29 C30 119.8(3)
F2 C29 C28 120.3(3)
C30 C29 C28 119.9(3)
F3 C30 C29 121.0(3)
F3 C30 C31 120.0(3)
C29 C30 C31 119.0(3)
F4 C31 C32 120.7(3)
F4 C31 C30 120.0(3)
C32 C31 C30 119.3(3)
F5 C32 C31 116.0(3)
F5 C32 C27 118.9(3)
C31 C32 C27 125.1(3)
C38 C33 C34 113.5(3)
C38 C33 B1 126.2(3)
C34 C33 B1 119.7(3)
F6 C34 C35 116.4(3)
F6 C34 C33 119.0(3)
C35 C34 C33 124.5(3)
F7 C35 C36 119.7(3)
F7 C35 C34 120.6(3)
C36 C35 C34 119.7(3)
F8 C36 C35 120.9(4)
F8 C36 C37 120.5(3)
C35 C36 C37 118.6(3)
F9 C37 C36 119.4(3)
F9 C37 C38 120.6(3)
C36 C37 C38 120.0(3)
F10 C38 C37 114.7(3)
F10 C38 C33 121.6(3)
C37 C38 C33 123.6(3)
C40 C39 C44 112.8(3)
C40 C39 B1 127.2(3)
C44 C39 B1 119.5(3)
F11 C40 C41 115.1(3)
F11 C40 C39 120.6(3)
C41 C40 C39 124.3(3)
F12 C41 C42 119.7(3)
F12 C41 C40 120.5(3)
C42 C41 C40 119.9(3)
F13 C42 C41 120.5(3)
F13 C42 C43 120.6(3)
C41 C42 C43 118.9(3)
F14 C43 C42 120.2(3)
F14 C43 C44 120.5(3)
C42 C43 C44 119.3(3)
F15 C44 C43 116.4(3)
F15 C44 C39 118.7(3)
C43 C44 C39 124.9(3)
C46 C45 C50 113.7(3)
C46 C45 B1 118.6(3)
C50 C45 B1 127.5(3)
F16 C46 C47 116.0(3)
F16 C46 C45 119.0(3)
C47 C46 C45 125.1(4)
F17 C47 C48 120.5(3)
F17 C47 C46 120.7(4)
C48 C47 C46 118.8(4)
F18 C48 C49 120.4(4)
F18 C48 C47 120.5(4)
C49 C48 C47 119.1(3)
F19 C49 C48 119.8(4)
F19 C49 C50 119.8(4)
C48 C49 C50 120.4(4)
F20 C50 C45 121.9(3)
F20 C50 C49 115.1(3)
C45 C50 C49 123.0(4)

loop_
_geom_bond_atom_site_label_1
_geom_bond_atom_site_label_2
_geom_bond_distance
Ir1 C23B 2.05(2)
Ir1 N1 2.043(2)
Ir1 C22B 2.065(10)
Ir1 C22A 2.138(4)
Ir1 C23A 2.170(4)
Ir1 P2 2.2986(8)
Ir1 P1 2.3063(7)
N1 C1 1.353(4)
N1 C5 1.355(4)
O1 C1 1.339(4)
O1 P1 1.690(2)
O2 C5 1.338(4)
O2 P2 1.673(2)
P1 C10 1.864(3)
P1 C6 1.867(3)
P2 C18 1.862(3)
P2 C14 1.873(4)
C1 C2 1.373(4)
C2 C3 1.383(5)
C2 H2 0.9500
C3 C4 1.373(5)
C3 H3 0.9500
C4 C5 1.372(4)
C4 H4 0.9500
C6 C8 1.526(5)
C6 C9 1.528(5)
C6 C7 1.543(5)
C7 H7A 0.9800
C7 H7B 0.9800
C7 H7C 0.9800
C8 H8A 0.9800
C8 H8B 0.9800
C8 H8C 0.9800
C9 H9A 0.9800
C9 H9B 0.9800
C9 H9C 0.9800
C10 C12 1.524(5)
C10 C11 1.531(5)
C10 C13 1.534(5)
C11 H11A 0.9800
C11 H11B 0.9800
C11 H11C 0.9800
C12 H12A 0.9800
C12 H12B 0.9800
C12 H12C 0.9800
C13 H13A 0.9800
C13 H13B 0.9800
C13 H13C 0.9800
C14 C16 1.517(6)
C14 C15 1.527(5)
C14 C17 1.549(6)
C15 H15A 0.9800
C15 H15B 0.9800
C15 H15C 0.9800
C16 H16A 0.9800
C16 H16B 0.9800
C16 H16C 0.9800
C17 H17A 0.9800
C17 H17B 0.9800
C17 H17C 0.9800
C18 C19 1.528(5)
C18 C20 1.530(4)
C18 C21 1.537(5)
C19 H19A 0.9800
C19 H19B 0.9800
C19 H19C 0.9800
C20 H20A 0.9800
C20 H20B 0.9800
C20 H20C 0.9800
C21 H21A 0.9800
C21 H21B 0.9800
C21 H21C 0.9800
C22A C23A 1.394(8)
C22A H22A 0.9900
C22A H22B 0.9900
C23A C24A 1.467(6)
C23A H23A 1.0000
C24A O4A 1.208(6)
C24A O3A 1.338(7)
O3A C25A 1.453(6)
C25A C26A 1.491(9)
C25A H25A 0.9900
C25A H25B 0.9900
C26A H26A 0.9800
C26A H26B 0.9800
C26A H26C 0.9800
C22B C23B 1.40(2)
C22B H22C 0.9900
C22B H22D 0.9900
C23B C24B 1.469(16)
C23B H23B 1.0000
C24B O4B 1.230(17)
C24B O3B 1.354(18)
O3B C25B 1.461(18)
C25B C26B 1.49(2)
C25B H25C 0.9900
C25B H25D 0.9900
C26B H26D 0.9800
C26B H26E 0.9800
C26B H26F 0.9800
B1 C27 1.649(4)
B1 C39 1.650(5)
B1 C33 1.654(5)
B1 C45 1.655(5)
C27 C32 1.389(4)
C27 C28 1.390(4)
C28 F1 1.349(4)
C28 C29 1.383(4)
C29 F2 1.341(4)
C29 C30 1.362(5)
C30 F3 1.342(4)
C30 C31 1.373(5)
C31 F4 1.345(4)
C31 C32 1.372(4)
C32 F5 1.354(4)
C33 C38 1.385(4)
C33 C34 1.392(4)
C34 F6 1.351(4)
C34 C35 1.373(5)
C35 F7 1.345(4)
C35 C36 1.371(5)
C36 F8 1.337(4)
C36 C37 1.375(5)
C37 F9 1.346(4)
C37 C38 1.384(5)
C38 F10 1.347(4)
C39 C40 1.387(4)
C39 C44 1.393(4)
C40 F11 1.349(3)
C40 C41 1.379(4)
C41 F12 1.342(4)
C41 C42 1.372(5)
C42 F13 1.341(4)
C42 C43 1.372(5)
C43 F14 1.347(4)
C43 C44 1.374(5)
C44 F15 1.352(4)
C45 C46 1.385(5)
C45 C50 1.386(5)
C46 F16 1.355(4)
C46 C47 1.378(5)
C47 F17 1.338(5)
C47 C48 1.370(6)
C48 F18 1.340(4)
C48 C49 1.368(6)
C49 F19 1.357(4)
C49 C50 1.387(5)
C50 F20 1.345(4)

loop_
_geom_torsion_atom_site_label_1
_geom_torsion_atom_site_label_2
_geom_torsion_atom_site_label_3
_geom_torsion_atom_site_label_4
_geom_torsion
C23B Ir1 N1 C1 45.4(18)
C22B Ir1 N1 C1 -84(4)
C22A Ir1 N1 C1 -78.1(7)
C23A Ir1 N1 C1 156.7(7)
P2 Ir1 N1 C1 -177.3(2)
P1 Ir1 N1 C1 8.4(2)
C23B Ir1 N1 C5 -136.7(17)
C22B Ir1 N1 C5 94(4)
C22A Ir1 N1 C5 99.9(7)
C23A Ir1 N1 C5 -25.3(8)
P2 Ir1 N1 C5 0.6(2)
P1 Ir1 N1 C5 -173.7(2)
C1 O1 P1 C10 143.7(2)
C1 O1 P1 C6 -101.4(2)
C1 O1 P1 Ir1 16.4(2)
C23B Ir1 P1 O1 179.2(6)
N1 Ir1 P1 O1 -11.30(11)
C22B Ir1 P1 O1 142.0(6)
C22A Ir1 P1 O1 137.63(17)
C23A Ir1 P1 O1 174.40(16)
P2 Ir1 P1 O1 -28.22(13)
C23B Ir1 P1 C10 73.3(6)
N1 Ir1 P1 C10 -117.20(16)
C22B Ir1 P1 C10 36.1(6)
C22A Ir1 P1 C10 31.7(2)
C23A Ir1 P1 C10 68.5(2)
P2 Ir1 P1 C10 -134.12(16)
C23B Ir1 P1 C6 -76.7(6)
N1 Ir1 P1 C6 92.79(14)
C22B Ir1 P1 C6 -113.9(6)
C22A Ir1 P1 C6 -118.3(2)
C23A Ir1 P1 C6 -81.51(19)
P2 Ir1 P1 C6 75.87(15)
C5 O2 P2 C18 -120.8(3)
C5 O2 P2 C14 123.2(3)
C5 O2 P2 Ir1 2.1(3)
C23B Ir1 P2 O2 166.0(6)
N1 Ir1 P2 O2 -1.27(12)
C22B Ir1 P2 O2 -154.6(6)
C22A Ir1 P2 O2 -149.96(18)
C23A Ir1 P2 O2 174.22(17)
P1 Ir1 P2 O2 15.62(14)
C23B Ir1 P2 C18 -87.5(6)
N1 Ir1 P2 C18 105.20(14)
C22B Ir1 P2 C18 -48.2(6)
C22A Ir1 P2 C18 -43.49(19)
C23A Ir1 P2 C18 -79.30(18)
P1 Ir1 P2 C18 122.10(14)
C23B Ir1 P2 C14 60.8(6)
N1 Ir1 P2 C14 -106.46(16)
C22B Ir1 P2 C14 100.2(6)
C22A Ir1 P2 C14 104.8(2)
C23A Ir1 P2 C14 69.0(2)
P1 Ir1 P2 C14 -89.57(17)
P1 O1 C1 N1 -12.4(4)
P1 O1 C1 C2 168.6(2)
C5 N1 C1 O1 -178.4(3)
Ir1 N1 C1 O1 -0.4(4)
C5 N1 C1 C2 0.6(5)
Ir1 N1 C1 C2 178.7(2)
O1 C1 C2 C3 179.1(3)
N1 C1 C2 C3 0.1(5)
C1 C2 C3 C4 -0.5(5)
C2 C3 C4 C5 0.1(6)
P2 O2 C5 N1 -1.9(4)
P2 O2 C5 C4 177.7(3)
C1 N1 C5 O2 178.6(3)
Ir1 N1 C5 O2 0.5(4)
C1 N1 C5 C4 -1.1(5)
Ir1 N1 C5 C4 -179.1(3)
C3 C4 C5 O2 -178.9(3)
C3 C4 C5 N1 0.7(5)
O1 P1 C6 C8 -153.9(3)
C10 P1 C6 C8 -52.1(3)
Ir1 P1 C6 C8 101.4(2)
O1 P1 C6 C9 -30.1(3)
C10 P1 C6 C9 71.7(3)
Ir1 P1 C6 C9 -134.8(2)
O1 P1 C6 C7 87.7(3)
C10 P1 C6 C7 -170.6(3)
Ir1 P1 C6 C7 -17.0(3)
O1 P1 C10 C12 -67.5(3)
C6 P1 C10 C12 -169.9(3)
Ir1 P1 C10 C12 39.5(3)
O1 P1 C10 C11 51.7(3)
C6 P1 C10 C11 -50.7(3)
Ir1 P1 C10 C11 158.7(2)
O1 P1 C10 C13 174.1(2)
C6 P1 C10 C13 71.7(3)
Ir1 P1 C10 C13 -78.9(3)
O2 P2 C14 C16 152.8(3)
C18 P2 C14 C16 49.3(4)
Ir1 P2 C14 C16 -100.8(3)
O2 P2 C14 C15 -86.4(3)
C18 P2 C14 C15 170.2(3)
Ir1 P2 C14 C15 20.0(3)
O2 P2 C14 C17 29.6(3)
C18 P2 C14 C17 -73.8(3)
Ir1 P2 C14 C17 136.1(2)
O2 P2 C18 C19 -177.4(2)
C14 P2 C18 C19 -74.3(3)
Ir1 P2 C18 C19 75.3(2)
O2 P2 C18 C20 -53.6(3)
C14 P2 C18 C20 49.5(3)
Ir1 P2 C18 C20 -160.9(2)
O2 P2 C18 C21 65.1(2)
C14 P2 C18 C21 168.2(3)
Ir1 P2 C18 C21 -42.2(3)
C23B Ir1 C22A C23A 35.6(8)
N1 Ir1 C22A C23A -166.1(3)
P2 Ir1 C22A C23A -72.9(5)
P1 Ir1 C22A C23A 111.9(5)
Ir1 C22A C23A C24A -106.1(4)
C23B Ir1 C23A C22A -88.5(16)
N1 Ir1 C23A C22A 136.7(9)
C22B Ir1 C23A C22A 3(4)
P2 Ir1 C23A C22A 111.1(6)
P1 Ir1 C23A C22A -76.3(6)
C23B Ir1 C23A C24A 27.2(14)
N1 Ir1 C23A C24A -107.7(7)
C22B Ir1 C23A C24A 119(3)
C22A Ir1 C23A C24A 115.6(7)
P2 Ir1 C23A C24A -133.2(4)
P1 Ir1 C23A C24A 39.3(4)
C22A C23A C24A O4A 0.7(7)
Ir1 C23A C24A O4A -79.1(6)
C22A C23A C24A O3A -177.6(5)
Ir1 C23A C24A O3A 102.7(4)
O4A C24A O3A C25A -1.2(8)
C23A C24A O3A C25A 177.2(5)
C24A O3A C25A C26A -162.2(6)
N1 Ir1 C22B C23B 159(2)
C22A Ir1 C22B C23B 123(21)
C23A Ir1 C22B C23B -38.4(12)
P2 Ir1 C22B C23B -113(2)
P1 Ir1 C22B C23B 71(2)
Ir1 C22B C23B C24B 106(2)
N1 Ir1 C23B C22B -148(3)
C22A Ir1 C23B C22B -7(3)
C23A Ir1 C23B C22B 57(3)
P2 Ir1 C23B C22B 78(3)
P1 Ir1 C23B C22B -111(3)
N1 Ir1 C23B C24B 96.3(19)
C22B Ir1 C23B C24B -116(3)
C22A Ir1 C23B C24B -122.7(17)
C23A Ir1 C23B C24B -58.7(13)
P2 Ir1 C23B C24B -37.5(14)
P1 Ir1 C23B C24B 132.8(12)
C22B C23B C24B O4B -6(4)
Ir1 C23B C24B O4B 74(3)
C22B C23B C24B O3B 179(2)
Ir1 C23B C24B O3B -101(2)
O4B C24B O3B C25B 7(4)
C23B C24B O3B C25B -178(2)
C24B O3B C25B C26B 96(4)
C39 B1 C27 C32 56.4(4)
C33 B1 C27 C32 171.3(3)
C45 B1 C27 C32 -65.7(3)
C39 B1 C27 C28 -130.6(3)
C33 B1 C27 C28 -15.7(5)
C45 B1 C27 C28 107.3(3)
C32 C27 C28 F1 177.6(3)
B1 C27 C28 F1 4.1(5)
C32 C27 C28 C29 -1.1(5)
B1 C27 C28 C29 -174.5(3)
F1 C28 C29 F2 1.5(5)
C27 C28 C29 F2 -179.7(3)
F1 C28 C29 C30 -178.4(3)
C27 C28 C29 C30 0.3(6)
F2 C29 C30 F3 0.4(6)
C28 C29 C30 F3 -179.7(3)
F2 C29 C30 C31 -179.5(3)
C28 C29 C30 C31 0.4(6)
F3 C30 C31 F4 0.4(5)
C29 C30 C31 F4 -179.7(3)
F3 C30 C31 C32 179.7(3)
C29 C30 C31 C32 -0.4(5)
F4 C31 C32 F5 -1.2(4)
C30 C31 C32 F5 179.4(3)
F4 C31 C32 C27 178.9(3)
C30 C31 C32 C27 -0.5(5)
C28 C27 C32 F5 -178.8(3)
B1 C27 C32 F5 -4.7(4)
C28 C27 C32 C31 1.2(5)
B1 C27 C32 C31 175.2(3)
C27 B1 C33 C38 136.8(3)
C39 B1 C33 C38 -101.8(3)
C45 B1 C33 C38 20.5(4)
C27 B1 C33 C34 -52.9(4)
C39 B1 C33 C34 68.5(3)
C45 B1 C33 C34 -169.2(3)
C38 C33 C34 F6 176.0(3)
B1 C33 C34 F6 4.5(4)
C38 C33 C34 C35 -1.2(5)
B1 C33 C34 C35 -172.6(3)
F6 C34 C35 F7 2.3(5)
C33 C34 C35 F7 179.6(3)
F6 C34 C35 C36 -175.1(3)
C33 C34 C35 C36 2.1(5)
F7 C35 C36 F8 -0.4(5)
C34 C35 C36 F8 177.1(3)
F7 C35 C36 C37 -179.0(3)
C34 C35 C36 C37 -1.5(5)
F8 C36 C37 F9 1.3(5)
C35 C36 C37 F9 179.9(3)
F8 C36 C37 C38 -178.4(3)
C35 C36 C37 C38 0.1(5)
F9 C37 C38 F10 -0.3(4)
C36 C37 C38 F10 179.5(3)
F9 C37 C38 C33 -179.0(3)
C36 C37 C38 C33 0.7(5)
C34 C33 C38 F10 -178.9(3)
B1 C33 C38 F10 -8.1(5)
C34 C33 C38 C37 -0.2(4)
B1 C33 C38 C37 170.6(3)
C27 B1 C39 C40 20.2(4)
C33 B1 C39 C40 -103.1(3)
C45 B1 C39 C40 134.9(3)
C27 B1 C39 C44 -168.3(3)
C33 B1 C39 C44 68.5(3)
C45 B1 C39 C44 -53.6(4)
C44 C39 C40 F11 -177.9(3)
B1 C39 C40 F11 -5.9(5)
C44 C39 C40 C41 0.6(5)
B1 C39 C40 C41 172.6(3)
F11 C40 C41 F12 0.8(4)
C39 C40 C41 F12 -177.8(3)
F11 C40 C41 C42 179.9(3)
C39 C40 C41 C42 1.3(5)
F12 C41 C42 F13 -1.0(5)
C40 C41 C42 F13 179.8(3)
F12 C41 C42 C43 178.0(3)
C40 C41 C42 C43 -1.1(5)
F13 C42 C43 F14 0.0(5)
C41 C42 C43 F14 -179.0(3)
F13 C42 C43 C44 178.0(3)
C41 C42 C43 C44 -1.1(5)
F14 C43 C44 F15 1.6(5)
C42 C43 C44 F15 -176.4(3)
F14 C43 C44 C39 -178.8(3)
C42 C43 C44 C39 3.3(5)
C40 C39 C44 F15 176.7(3)
B1 C39 C44 F15 4.0(4)
C40 C39 C44 C43 -3.0(5)
B1 C39 C44 C43 -175.7(3)
C27 B1 C45 C46 -68.4(3)
C39 B1 C45 C46 170.5(3)
C33 B1 C45 C46 55.7(4)
C27 B1 C45 C50 104.9(4)
C39 B1 C45 C50 -16.2(5)
C33 B1 C45 C50 -131.0(3)
C50 C45 C46 F16 -179.5(3)
B1 C45 C46 F16 -5.3(4)
C50 C45 C46 C47 -0.4(5)
B1 C45 C46 C47 173.8(3)
F16 C46 C47 F17 0.9(5)
C45 C46 C47 F17 -178.3(3)
F16 C46 C47 C48 179.9(3)
C45 C46 C47 C48 0.8(6)
F17 C47 C48 F18 -0.6(6)
C46 C47 C48 F18 -179.6(3)
F17 C47 C48 C49 178.7(3)
C46 C47 C48 C49 -0.4(6)
F18 C48 C49 F19 -1.5(6)
C47 C48 C49 F19 179.2(3)
F18 C48 C49 C50 178.9(3)
C47 C48 C49 C50 -0.4(6)
C46 C45 C50 F20 178.0(3)
B1 C45 C50 F20 4.5(5)
C46 C45 C50 C49 -0.4(5)
B1 C45 C50 C49 -174.0(3)
F19 C49 C50 F20 2.6(5)
C48 C49 C50 F20 -177.7(3)
F19 C49 C50 C45 -178.8(3)
C48 C49 C50 C45 0.8(6)
